data_4114392
loop_
_publ_author_name
'Venu R. Vangala'
'Balakrishna R. Bhogala'
'Archan Dey'
'Gautam R. Desiraju'
'Charlotte K. Broder'
'Philip S. Smith'
'Raju Mondal'
'Judith A. K. Howard'
'Chick C. Wilson'

_publ_contact_author_address
;
School of Chemistry
University of Hyderabad
Hyderabad 500 046
India
;
_publ_contact_author_email desiraju@uohyd.ernet.in
_publ_contact_author_fax '91 40 3010567'
_publ_contact_author_name 'Professor Gautam R. Desiraju'
_publ_contact_author_phone '91 40 3010567'
_publ_section_title
;
 Correspondence between Molecular Functionality and Crystal Structures.
 Supramolecular Chemistry of a Family of Homologated Aminophenols
;
_journal_name_full 'Journal of the American Chemical Society'
_journal_page_first 14495
_journal_page_last 14509
_journal_paper_doi 10.1021/ja037227p
_journal_volume 125
_journal_year 2003
_chemical_formula_sum 'C12 H11 N O S'
_chemical_formula_weight 217.28
_chemical_melting_point 421
_chemical_name_systematic
; 
 4-(4-aminophenylsulfamyl)phenol 
;
_space_group_IT_number 14
_symmetry_cell_setting monoclinic
_symmetry_space_group_name_Hall '-P 2yn'
_symmetry_space_group_name_H-M 'P 1 21/n 1'
_atom_sites_solution_hydrogens geom
_atom_sites_solution_primary direct
_atom_sites_solution_secondary difmap
_audit_creation_method SHELXL-97
_cell_angle_alpha 90.00
_cell_angle_beta 102.8090(10)
_cell_angle_gamma 90.00
_cell_formula_units_Z 8
_cell_length_a 9.8597(3)
_cell_length_b 10.0879(3)
_cell_length_c 21.8081(7)
_cell_measurement_reflns_used 6952
_cell_measurement_temperature 120(2)
_cell_measurement_theta_max 26.896
_cell_measurement_theta_min 2.2345
_cell_volume 2115.13(11)
_computing_cell_refinement 'SMART-NT V5.0 (Bruker, 1998)'
_computing_data_collection 'SMART-NT V5.0 (Bruker, 1998)'
_computing_data_reduction 'SMART-NT V5.0 (Bruker, 1998)'
_computing_molecular_graphics 'SHELXTL-98 (Bruker, 1998)'
_computing_publication_material 'SHELXTL-98 (Bruker, 1998)'
_computing_structure_refinement 'SHELXL-97 (Sheldrick, 1997)'
_computing_structure_solution 'SHELXS-97 (Sheldrick, 1990)'
_diffrn_ambient_temperature 120(2)
_diffrn_detector_area_resol_mean 8
_diffrn_measured_fraction_theta_full 0.999
_diffrn_measured_fraction_theta_max 0.999
_diffrn_measurement_device_type 'Bruker SMART CCD 6K area detector'
_diffrn_measurement_method \w
_diffrn_radiation_monochromator graphite
_diffrn_radiation_source 'fine-focus sealed tube'
_diffrn_radiation_type MoK\a
_diffrn_radiation_wavelength 0.71073
_diffrn_reflns_av_R_equivalents 0.0763
_diffrn_reflns_av_sigmaI/netI 0.0451
_diffrn_reflns_limit_h_max 12
_diffrn_reflns_limit_h_min -12
_diffrn_reflns_limit_k_max 12
_diffrn_reflns_limit_k_min -12
_diffrn_reflns_limit_l_max 27
_diffrn_reflns_limit_l_min -27
_diffrn_reflns_number 20994
_diffrn_reflns_theta_full 26.90
_diffrn_reflns_theta_max 26.90
_diffrn_reflns_theta_min 1.92
_diffrn_standards_decay_% 0
_diffrn_standards_number 0
_exptl_absorpt_coefficient_mu 0.276
_exptl_absorpt_correction_type none
_exptl_crystal_colour Brown
_exptl_crystal_density_diffrn 1.365
_exptl_crystal_description Plate
_exptl_crystal_F_000 912
_exptl_crystal_size_max 0.24
_exptl_crystal_size_mid 0.16
_exptl_crystal_size_min 0.04
_refine_diff_density_max 0.556
_refine_diff_density_min -0.327
_refine_diff_density_rms 0.064
_refine_ls_extinction_method none
_refine_ls_goodness_of_fit_ref 1.041
_refine_ls_hydrogen_treatment mixed
_refine_ls_matrix_type full
_refine_ls_number_parameters 295
_refine_ls_number_reflns 4561
_refine_ls_number_restraints 0
_refine_ls_restrained_S_all 1.041
_refine_ls_R_factor_all 0.0611
_refine_ls_R_factor_gt 0.0437
_refine_ls_shift/su_max 0.000
_refine_ls_shift/su_mean 0.000
_refine_ls_structure_factor_coef Fsqd
_refine_ls_weighting_details 'calc w=1/[\s^2^(Fo^2^)+(0.0788P)^2^+0.0000P] where P=(Fo^2^+2Fc^2^)/3'
_refine_ls_weighting_scheme calc
_refine_ls_wR_factor_gt 0.1170
_refine_ls_wR_factor_ref 0.1275
_reflns_number_gt 3382
_reflns_number_total 4561
_reflns_threshold_expression >2sigma(I)
_cod_data_source_file ja037227psi20030927_031934_08.cif
_cod_data_source_block 1a
_cod_database_code 4114392

loop_
_symmetry_equiv_pos_as_xyz
'x, y, z'
'-x+1/2, y+1/2, -z+1/2'
'-x, -y, -z'
'x-1/2, -y-1/2, z-1/2'

loop_
_atom_site_label
_atom_site_type_symbol
_atom_site_fract_x
_atom_site_fract_y
_atom_site_fract_z
_atom_site_U_iso_or_equiv
_atom_site_adp_type
_atom_site_occupancy
_atom_site_symmetry_multiplicity
_atom_site_calc_flag
_atom_site_refinement_flags
S1 S 0.36667(5) 0.43383(5) 0.15261(2) 0.02599(15) Uani 1 1 d .
O1 O 0.13888(15) 0.87741(13) -0.01699(7) 0.0313(3) Uani 1 1 d .
H1A H 0.043(3) 0.873(3) -0.0384(13) 0.078(9) Uiso 1 1 d .
N1 N 0.36846(18) 0.6137(2) 0.41574(8) 0.0299(4) Uani 1 1 d .
H1B H 0.322(2) 0.688(2) 0.4170(10) 0.031(6) Uiso 1 1 d .
H1C H 0.344(2) 0.561(2) 0.4382(12) 0.043(7) Uiso 1 1 d .
C1 C 0.8648(2) 0.45932(19) 0.22394(9) 0.0293(4) Uani 1 1 d .
C2 C 0.7423(2) 0.4970(2) 0.24134(9) 0.0350(5) Uani 1 1 d .
H2 H 0.6557 0.4878 0.2121 0.042 Uiso 1 1 calc R
C3 C 0.9903(2) 0.4713(2) 0.26754(10) 0.0319(5) Uani 1 1 d .
H3 H 1.0748 0.4478 0.2561 0.038 Uiso 1 1 calc R
C4 C 0.9928(2) 0.5174(2) 0.32778(9) 0.0321(5) Uani 1 1 d .
H4 H 1.0788 0.5220 0.3577 0.039 Uiso 1 1 calc R
C5 C 0.8716(2) 0.5569(2) 0.34487(9) 0.0295(4) Uani 1 1 d .
C6 C 0.7453(2) 0.5474(2) 0.30017(10) 0.0351(5) Uani 1 1 d .
H6 H 0.6614 0.5759 0.3107 0.042 Uiso 1 1 calc R
C7 C 0.7956(2) 0.55246(18) 0.10347(9) 0.0263(4) Uani 1 1 d .
C8 C 0.7053(2) 0.54224(19) 0.04500(9) 0.0289(4) Uani 1 1 d .
H8 H 0.6771 0.4574 0.0279 0.035 Uiso 1 1 calc R
C9 C 0.6559(2) 0.6562(2) 0.01126(9) 0.0304(4) Uani 1 1 d .
H9 H 0.5954 0.6492 -0.0291 0.037 Uiso 1 1 calc R
C10 C 0.69519(19) 0.77948(19) 0.03674(9) 0.0280(4) Uani 1 1 d .
C11 C 0.7873(2) 0.79007(19) 0.09472(9) 0.0321(5) Uani 1 1 d .
H11 H 0.8161 0.8749 0.1116 0.039 Uiso 1 1 calc R
C12 C 0.8370(2) 0.67710(19) 0.12779(9) 0.0318(5) Uani 1 1 d .
H12 H 0.9001 0.6845 0.1675 0.038 Uiso 1 1 calc R
S2 S 0.85948(5) 0.40541(5) 0.14567(2) 0.03148(16) Uani 1 1 d .
O2 O 0.64048(15) 0.89110(14) 0.00399(7) 0.0352(4) Uani 1 1 d .
H2A H 0.648(3) 0.969(3) 0.0307(15) 0.105(12) Uiso 1 1 d .
N2 N 0.8723(2) 0.5976(2) 0.40686(9) 0.0358(4) Uani 1 1 d .
H2B H 0.964(3) 0.621(3) 0.4289(14) 0.073(9) Uiso 1 1 d .
H2C H 0.815(3) 0.660(3) 0.4046(15) 0.087(11) Uiso 1 1 d .
C13 C 0.09929(19) 0.67359(18) 0.03483(8) 0.0258(4) Uani 1 1 d .
H13 H 0.0029 0.6745 0.0155 0.031 Uiso 1 1 calc R
C14 C 0.15417(19) 0.57264(18) 0.07614(8) 0.0255(4) Uani 1 1 d .
H14 H 0.0949 0.5047 0.0853 0.031 Uiso 1 1 calc R
C15 C 0.18623(18) 0.77367(18) 0.02177(8) 0.0232(4) Uani 1 1 d .
C16 C 0.29565(19) 0.57007(17) 0.10434(8) 0.0237(4) Uani 1 1 d .
C17 C 0.38184(18) 0.67048(18) 0.09125(8) 0.0248(4) Uani 1 1 d .
H17 H 0.4784 0.6692 0.1102 0.030 Uiso 1 1 calc R
C18 C 0.32680(19) 0.77246(18) 0.05056(8) 0.0256(4) Uani 1 1 d .
H18 H 0.3856 0.8418 0.0424 0.031 Uiso 1 1 calc R
C19 C 0.35617(19) 0.62549(18) 0.24434(9) 0.0267(4) Uani 1 1 d .
H19 H 0.3481 0.6906 0.2122 0.032 Uiso 1 1 calc R
C20 C 0.35698(18) 0.66390(19) 0.30545(8) 0.0273(4) Uani 1 1 d .
H20 H 0.3501 0.7553 0.3148 0.033 Uiso 1 1 calc R
C21 C 0.36763(18) 0.57120(19) 0.35309(8) 0.0250(4) Uani 1 1 d .
C22 C 0.38223(19) 0.43809(19) 0.33917(9) 0.0266(4) Uani 1 1 d .
H22 H 0.3922 0.3735 0.3716 0.032 Uiso 1 1 calc R
C23 C 0.38223(18) 0.39944(18) 0.27807(9) 0.0252(4) Uani 1 1 d .
H23 H 0.3927 0.3083 0.2691 0.030 Uiso 1 1 calc R
C24 C 0.36710(17) 0.49237(18) 0.22973(8) 0.0224(4) Uani 1 1 d .

loop_
_atom_site_aniso_label
_atom_site_aniso_U_11
_atom_site_aniso_U_22
_atom_site_aniso_U_33
_atom_site_aniso_U_23
_atom_site_aniso_U_13
_atom_site_aniso_U_12
S1 0.0313(3) 0.0247(3) 0.0211(2) 0.00095(18) 0.0039(2) 0.00199(18)
O1 0.0302(8) 0.0287(7) 0.0321(8) 0.0084(6) 0.0009(6) 0.0003(6)
N1 0.0291(9) 0.0380(10) 0.0226(9) -0.0014(8) 0.0055(7) -0.0027(8)
C1 0.0311(10) 0.0305(10) 0.0251(10) 0.0043(8) 0.0037(8) -0.0006(8)
C2 0.0262(10) 0.0488(13) 0.0275(10) 0.0022(10) 0.0005(8) -0.0023(9)
C3 0.0242(10) 0.0359(11) 0.0347(11) 0.0013(9) 0.0048(8) 0.0036(8)
C4 0.0227(10) 0.0381(11) 0.0327(11) 0.0013(9) -0.0001(8) 0.0005(8)
C5 0.0285(10) 0.0341(11) 0.0246(10) 0.0024(8) 0.0030(8) -0.0014(8)
C6 0.0240(10) 0.0497(13) 0.0306(11) 0.0036(10) 0.0040(9) 0.0013(9)
C7 0.0266(10) 0.0293(10) 0.0238(9) -0.0005(8) 0.0073(8) 0.0010(8)
C8 0.0340(11) 0.0277(10) 0.0252(10) -0.0057(8) 0.0070(8) -0.0003(8)
C9 0.0327(11) 0.0367(11) 0.0209(9) -0.0021(8) 0.0038(8) 0.0047(8)
C10 0.0273(10) 0.0294(10) 0.0289(10) 0.0032(8) 0.0100(8) 0.0033(8)
C11 0.0327(11) 0.0289(10) 0.0333(11) -0.0029(9) 0.0042(9) -0.0030(8)
C12 0.0298(10) 0.0317(11) 0.0303(10) -0.0002(9) -0.0013(8) -0.0018(8)
S2 0.0378(3) 0.0284(3) 0.0273(3) 0.0004(2) 0.0051(2) 0.0022(2)
O2 0.0388(8) 0.0304(8) 0.0338(8) 0.0052(7) 0.0024(7) 0.0041(6)
N2 0.0328(10) 0.0461(11) 0.0267(9) -0.0061(8) 0.0027(8) 0.0007(9)
C13 0.0229(9) 0.0291(10) 0.0237(9) -0.0030(8) 0.0016(8) 0.0004(8)
C14 0.0264(10) 0.0276(10) 0.0229(9) -0.0011(8) 0.0061(8) -0.0039(7)
C15 0.0279(10) 0.0244(9) 0.0166(8) -0.0012(7) 0.0033(7) 0.0013(7)
C16 0.0276(10) 0.0266(9) 0.0160(8) -0.0003(7) 0.0034(7) 0.0009(7)
C17 0.0231(9) 0.0308(10) 0.0195(9) -0.0008(8) 0.0029(7) -0.0011(8)
C18 0.0280(10) 0.0267(9) 0.0221(9) -0.0012(8) 0.0057(8) -0.0046(8)
C19 0.0307(10) 0.0240(9) 0.0246(10) 0.0052(8) 0.0044(8) 0.0025(8)
C20 0.0278(10) 0.0259(10) 0.0267(10) -0.0005(8) 0.0025(8) 0.0009(8)
C21 0.0182(9) 0.0344(10) 0.0201(9) -0.0013(8) -0.0004(7) -0.0016(7)
C22 0.0248(10) 0.0305(10) 0.0225(9) 0.0063(8) 0.0012(8) -0.0007(8)
C23 0.0235(9) 0.0239(9) 0.0266(10) 0.0017(8) 0.0023(8) -0.0004(7)
C24 0.0189(9) 0.0269(9) 0.0194(8) 0.0009(7) -0.0002(7) 0.0000(7)

loop_
_atom_type_symbol
_atom_type_description
_atom_type_scat_dispersion_real
_atom_type_scat_dispersion_imag
_atom_type_scat_source
C C 0.0033 0.0016 'International Tables Vol C Tables 4.2.6.8 and 6.1.1.4'
H H 0.0000 0.0000 'International Tables Vol C Tables 4.2.6.8 and 6.1.1.4'
N N 0.0061 0.0033 'International Tables Vol C Tables 4.2.6.8 and 6.1.1.4'
O O 0.0106 0.0060 'International Tables Vol C Tables 4.2.6.8 and 6.1.1.4'
S S 0.1246 0.1234 'International Tables Vol C Tables 4.2.6.8 and 6.1.1.4'

loop_
_geom_angle_atom_site_label_1
_geom_angle_atom_site_label_2
_geom_angle_atom_site_label_3
_geom_angle
C16 S1 C24 102.76(8)
C15 O1 H1A 115.9(17)
C21 N1 H1B 113.1(14)
C21 N1 H1C 116.9(17)
H1B N1 H1C 108(2)
C3 C1 C2 118.92(18)
C3 C1 S2 121.02(16)
C2 C1 S2 119.98(15)
C6 C2 C1 120.89(18)
C6 C2 H2 119.6
C1 C2 H2 119.6
C4 C3 C1 120.18(18)
C4 C3 H3 119.9
C1 C3 H3 119.9
C5 C4 C3 121.01(18)
C5 C4 H4 119.5
C3 C4 H4 119.5
C4 C5 C6 118.57(18)
C4 C5 N2 121.33(18)
C6 C5 N2 119.96(18)
C2 C6 C5 120.35(19)
C2 C6 H6 119.8
C5 C6 H6 119.8
C8 C7 C12 119.47(18)
C8 C7 S2 119.54(14)
C12 C7 S2 120.97(15)
C7 C8 C9 120.13(18)
C7 C8 H8 119.9
C9 C8 H8 119.9
C10 C9 C8 119.72(17)
C10 C9 H9 120.1
C8 C9 H9 120.1
O2 C10 C9 118.95(17)
O2 C10 C11 120.76(17)
C9 C10 C11 120.29(18)
C12 C11 C10 119.85(18)
C12 C11 H11 120.1
C10 C11 H11 120.1
C11 C12 C7 120.50(18)
C11 C12 H12 119.8
C7 C12 H12 119.8
C1 S2 C7 99.93(9)
C10 O2 H2A 112.3(19)
C5 N2 H2B 111.0(17)
C5 N2 H2C 108(2)
H2B N2 H2C 113(3)
C14 C13 C15 119.68(16)
C14 C13 H13 120.2
C15 C13 H13 120.2
C13 C14 C16 120.53(17)
C13 C14 H14 119.7
C16 C14 H14 119.7
O1 C15 C18 117.25(16)
O1 C15 C13 122.81(16)
C18 C15 C13 119.90(16)
C17 C16 C14 119.52(17)
C17 C16 S1 120.39(14)
C14 C16 S1 119.98(14)
C18 C17 C16 120.04(17)
C18 C17 H17 120.0
C16 C17 H17 120.0
C17 C18 C15 120.32(17)
C17 C18 H18 119.8
C15 C18 H18 119.8
C20 C19 C24 120.42(17)
C20 C19 H19 119.8
C24 C19 H19 119.8
C21 C20 C19 121.06(18)
C21 C20 H20 119.5
C19 C20 H20 119.5
C20 C21 C22 118.86(17)
C20 C21 N1 119.84(18)
C22 C21 N1 121.26(18)
C23 C22 C21 120.16(17)
C23 C22 H22 119.9
C21 C22 H22 119.9
C22 C23 C24 120.95(17)
C22 C23 H23 119.5
C24 C23 H23 119.5
C19 C24 C23 118.50(17)
C19 C24 S1 123.55(14)
C23 C24 S1 117.93(14)

loop_
_geom_bond_atom_site_label_1
_geom_bond_atom_site_label_2
_geom_bond_distance
S1 C16 1.7779(18)
S1 C24 1.7815(19)
O1 C15 1.361(2)
O1 H1A 0.96(3)
N1 C21 1.430(2)
N1 H1B 0.88(2)
N1 H1C 0.80(2)
C1 C3 1.389(3)
C1 C2 1.397(3)
C1 S2 1.781(2)
C2 C6 1.374(3)
C2 H2 0.9500
C3 C4 1.389(3)
C3 H3 0.9500
C4 C5 1.387(3)
C4 H4 0.9500
C5 C6 1.405(3)
C5 N2 1.411(3)
C6 H6 0.9500
C7 C8 1.388(3)
C7 C12 1.390(3)
C7 S2 1.7852(19)
C8 C9 1.394(3)
C8 H8 0.9500
C9 C10 1.382(3)
C9 H9 0.9500
C10 O2 1.378(2)
C10 C11 1.388(3)
C11 C12 1.379(3)
C11 H11 0.9500
C12 H12 0.9500
O2 H2A 0.97(3)
N2 H2B 0.95(3)
N2 H2C 0.84(3)
C13 C14 1.388(3)
C13 C15 1.394(3)
C13 H13 0.9500
C14 C16 1.394(3)
C14 H14 0.9500
C15 C18 1.389(2)
C16 C17 1.392(3)
C17 C18 1.388(3)
C17 H17 0.9500
C18 H18 0.9500
C19 C20 1.386(3)
C19 C24 1.390(3)
C19 H19 0.9500
C20 C21 1.384(3)
C20 H20 0.9500
C21 C22 1.391(3)
C22 C23 1.388(3)
C22 H22 0.9500
C23 C24 1.394(2)
C23 H23 0.9500

loop_
_geom_torsion_atom_site_label_1
_geom_torsion_atom_site_label_2
_geom_torsion_atom_site_label_3
_geom_torsion_atom_site_label_4
_geom_torsion
C3 C1 C2 C6 1.1(3)
S2 C1 C2 C6 -175.56(17)
C2 C1 C3 C4 1.3(3)
S2 C1 C3 C4 177.98(16)
C1 C3 C4 C5 -2.4(3)
C3 C4 C5 C6 1.0(3)
C3 C4 C5 N2 176.78(19)
C1 C2 C6 C5 -2.5(3)
C4 C5 C6 C2 1.5(3)
N2 C5 C6 C2 -174.4(2)
C12 C7 C8 C9 -0.5(3)
S2 C7 C8 C9 -179.30(15)
C7 C8 C9 C10 -1.1(3)
C8 C9 C10 O2 -177.14(17)
C8 C9 C10 C11 2.2(3)
O2 C10 C11 C12 177.68(18)
C9 C10 C11 C12 -1.7(3)
C10 C11 C12 C7 0.0(3)
C8 C7 C12 C11 1.0(3)
S2 C7 C12 C11 179.85(16)
C3 C1 S2 C7 -114.57(17)
C2 C1 S2 C7 62.04(18)
C8 C7 S2 C1 -144.17(16)
C12 C7 S2 C1 37.02(18)
C15 C13 C14 C16 -0.4(3)
C14 C13 C15 O1 -178.29(16)
C14 C13 C15 C18 -0.6(3)
C13 C14 C16 C17 0.6(3)
C13 C14 C16 S1 -175.40(14)
C24 S1 C16 C17 87.74(16)
C24 S1 C16 C14 -96.28(16)
C14 C16 C17 C18 0.2(3)
S1 C16 C17 C18 176.21(14)
C16 C17 C18 C15 -1.2(3)
O1 C15 C18 C17 179.24(16)
C13 C15 C18 C17 1.4(3)
C24 C19 C20 C21 -0.5(3)
C19 C20 C21 C22 2.1(3)
C19 C20 C21 N1 179.89(16)
C20 C21 C22 C23 -1.7(3)
N1 C21 C22 C23 -179.47(16)
C21 C22 C23 C24 -0.3(3)
C20 C19 C24 C23 -1.5(3)
C20 C19 C24 S1 179.89(14)
C22 C23 C24 C19 1.9(3)
C22 C23 C24 S1 -179.43(14)
C16 S1 C24 C19 -17.87(17)
C16 S1 C24 C23 163.56(14)
